data_1576090
loop_
_publ_author_name
'Zhang, Wanlong'
'Zhang, Yongcheng'
'Chen, Zhiyan'
'Qin, Wei'

_publ_section_title
;
 Abnormal homodirectional responses of magneto-phosphorescence and
 magneto-fluorescence in organic phosphorescent crystals under
 third-component doping.
;
_journal_issue 45
_journal_name_full Nanoscale
_journal_page_first 26248
_journal_page_last 26256
_journal_paper_doi 10.1039/d5nr03566j
_journal_volume 17
_journal_year 2025
_chemical_formula_moiety 'C8 Cl4 N2, C18 H12'
_chemical_formula_sum 'C26 H12 Cl4 N2'
_chemical_formula_weight 494.18
_chemical_name_systematic 'Tetrachlorophthalonitrile triphenylene'
_space_group_crystal_system monoclinic
_space_group_IT_number 14
_space_group_name_Hall '-P 2ybc'
_space_group_name_H-M_alt 'P 1 21/c 1'
_atom_sites_solution_hydrogens geom
_atom_sites_solution_primary iterative
_audit_block_doi 10.5517/ccdc.csd.cc2pgqvr
_audit_creation_date 2024-08-20
_audit_creation_method
;
Olex2 1.5
(compiled 2024.02.16 svn.r378c4104 for OlexSys, GUI svn.r6928)
;
_audit_update_record
;
2025-09-10 deposited with the CCDC.	2025-10-23 downloaded from the CCDC.
;
_cell_angle_alpha 90
_cell_angle_beta 116.173(2)
_cell_angle_gamma 90
_cell_formula_units_Z 4
_cell_length_a 17.5578(8)
_cell_length_b 7.2616(3)
_cell_length_c 18.2966(10)
_cell_measurement_reflns_used 4016
_cell_measurement_temperature 300
_cell_measurement_theta_max 25.512
_cell_measurement_theta_min 2.235
_cell_volume 2093.59(18)
_computing_cell_refinement 'SAINT V8.38A (Bruker, 2018)'
_computing_data_reduction 'SAINT V8.38A (Bruker, 2018)'
_computing_molecular_graphics 'Olex2 1.5 (Dolomanov et al., 2009)'
_computing_publication_material 'Olex2 1.5 (Dolomanov et al., 2009)'
_computing_structure_refinement 'SHELXL 2018/3 (Sheldrick, 2015)'
_computing_structure_solution 'olex2.solve 1.5 (Bourhis et al., 2015)'
_diffrn_ambient_temperature 300
_diffrn_measured_fraction_theta_full 0.998
_diffrn_measured_fraction_theta_max 0.993
_diffrn_measurement_device_type 'Bruker APEX-II CCD'
_diffrn_measurement_method '\f and \w scans'
_diffrn_radiation_type MoK\a
_diffrn_radiation_wavelength 0.71073
_diffrn_reflns_av_R_equivalents 0.0825
_diffrn_reflns_av_unetI/netI 0.0382
_diffrn_reflns_Laue_measured_fraction_full 0.998
_diffrn_reflns_Laue_measured_fraction_max 0.993
_diffrn_reflns_limit_h_max 21
_diffrn_reflns_limit_h_min -22
_diffrn_reflns_limit_k_max 9
_diffrn_reflns_limit_k_min -9
_diffrn_reflns_limit_l_max 22
_diffrn_reflns_limit_l_min -22
_diffrn_reflns_number 40372
_diffrn_reflns_point_group_measured_fraction_full 0.998
_diffrn_reflns_point_group_measured_fraction_max 0.993
_diffrn_reflns_theta_full 25.242
_diffrn_reflns_theta_max 26.516
_diffrn_reflns_theta_min 2.235
_diffrn_source_current 30.0
_diffrn_source_power 1.5
_diffrn_source_voltage 50.0
_diffrn_standards_number 0
_exptl_absorpt_coefficient_mu 0.584
_exptl_absorpt_correction_T_max 0.0276
_exptl_absorpt_correction_T_min 0.0109
_exptl_absorpt_process_details
;
SADABS-2016/2 (Bruker,2016/2) was used for absorption correction.
wR2(int) was 0.0862 before and 0.0708 after correction.
The Ratio of minimum to maximum transmission is 0.3949.
The \l/2 correction factor is Not present.
;
_exptl_crystal_colour 'clear yellowish yellow'
_exptl_crystal_colour_lustre clear
_exptl_crystal_colour_modifier yellowish
_exptl_crystal_colour_primary yellow
_exptl_crystal_density_diffrn 1.568
_exptl_crystal_description needle
_exptl_crystal_F_000 1000
_exptl_crystal_size_max 0.5
_exptl_crystal_size_mid 0.0
_exptl_crystal_size_min 0.0
_refine_diff_density_max 0.806
_refine_diff_density_min -0.950
_refine_diff_density_rms 0.140
_refine_ls_extinction_method none
_refine_ls_goodness_of_fit_ref 1.090
_refine_ls_hydrogen_treatment constr
_refine_ls_matrix_type full
_refine_ls_number_parameters 289
_refine_ls_number_reflns 4308
_refine_ls_number_restraints 0
_refine_ls_restrained_S_all 1.090
_refine_ls_R_factor_all 0.1004
_refine_ls_R_factor_gt 0.0739
_refine_ls_shift/su_max 0.000
_refine_ls_shift/su_mean 0.000
_refine_ls_structure_factor_coef Fsqd
_refine_ls_weighting_details 'w=1/[\s^2^(Fo^2^)+(0.2000P)^2^] where P=(Fo^2^+2Fc^2^)/3'
_refine_ls_weighting_scheme calc
_refine_ls_wR_factor_gt 0.2353
_refine_ls_wR_factor_ref 0.2778
_reflns_Friedel_coverage 0.000
_reflns_number_gt 3145
_reflns_number_total 4308
_reflns_threshold_expression 'I > 2\s(I)'
_cod_data_source_file d5nr03566j2.cif
_cod_data_source_block mo_0403_1_0m
_cod_depositor_comments 'Adding full bibliography for 1576090--1576091.cif.'
_cod_database_code 1576090
_shelx_shelxl_version_number 2018/3
_shelx_space_group_comment
;
The symmetry employed for this shelxl refinement is uniquely defined
by the following loop, which should always be used as a source of
symmetry information in preference to the above space-group names.
They are only intended as comments.
;
_olex2_refinement_description
;
1. Fixed Uiso
 At 1.2 times of:
  All C(H) groups
2.a Aromatic/amide H refined with riding coordinates:
 C007(H007), C009(H009), C00D(H00D), C00F(H00F), C00H(H00H), C00L(H00L),
 C00N(H00N), C00P(H00P), C00Q(H00Q), C00R(H00R), C00S(H00S), C00U(H00U)
;
_olex2_submission_special_instructions 'No special instructions were received'

loop_
_space_group_symop_operation_xyz
'x, y, z'
'-x, y+1/2, -z+1/2'
'-x, -y, -z'
'x, -y-1/2, z-1/2'

loop_
_atom_site_label
_atom_site_type_symbol
_atom_site_fract_x
_atom_site_fract_y
_atom_site_fract_z
_atom_site_U_iso_or_equiv
_atom_site_adp_type
_atom_site_occupancy
_atom_site_site_symmetry_order
_atom_site_calc_flag
_atom_site_refinement_flags_posn
_atom_site_refinement_flags_adp
_atom_site_refinement_flags_occupancy
_atom_site_disorder_assembly
_atom_site_disorder_group
Cl01 Cl 0.67779(7) 0.95568(15) 0.35483(6) 0.0455(4) Uani 1 1 d . . . . .
Cl02 Cl 0.87305(7) 0.87879(16) 0.45170(7) 0.0508(4) Uani 1 1 d . . . . .
Cl03 Cl 0.57167(8) 1.08352(16) 0.44541(8) 0.0535(4) Uani 1 1 d . . . . .
Cl04 Cl 0.96346(8) 0.93953(18) 0.63972(8) 0.0589(4) Uani 1 1 d . . . . .
C10 C 0.8575(4) 1.1028(7) 0.7181(3) 0.0367(11) Uani 1 1 d . . . . .
C11 C 0.6704(4) 1.1592(6) 0.6254(3) 0.0414(10) Uani 1 1 d . . . . .
C007 C 0.6324(3) 0.6663(5) 0.5881(3) 0.0410(9) Uani 1 1 d . . . . .
H007 H 0.573236 0.685829 0.556993 0.049 Uiso 1 1 calc R U . . .
C008 C 0.6801(3) 0.5985(5) 0.5494(2) 0.0354(8) Uani 1 1 d . . . . .
C009 C 0.8049(3) 0.6096(6) 0.6807(3) 0.0463(10) Uani 1 1 d . . . . .
H009 H 0.863783 0.588753 0.713067 0.056 Uiso 1 1 calc R U . . .
C00A C 0.7680(3) 0.5677(5) 0.5960(3) 0.0363(9) Uani 1 1 d . . . . .
C1 C 0.7221(3) 1.0886(5) 0.5814(3) 0.0372(9) Uani 1 1 d . . . . .
C C 0.8099(3) 1.0576(5) 0.6244(2) 0.0370(9) Uani 1 1 d . . . . .
C00D C 0.6696(3) 0.7052(6) 0.6701(3) 0.0479(10) Uani 1 1 d . . . . .
H00D H 0.635860 0.749419 0.695090 0.057 Uiso 1 1 calc R U . . .
C00E C 0.8198(3) 0.4953(5) 0.5583(3) 0.0385(9) Uani 1 1 d . . . . .
C00F C 0.6507(3) 0.4520(6) 0.3407(3) 0.0418(9) Uani 1 1 d . . . . .
H00F H 0.683374 0.403800 0.315349 0.050 Uiso 1 1 calc R U . . .
C00G C 0.6898(3) 0.4877(5) 0.4250(2) 0.0356(8) Uani 1 1 d . . . . .
C00H C 0.7564(3) 0.6801(6) 0.7165(3) 0.0490(11) Uani 1 1 d . . . . .
H00H H 0.782249 0.711291 0.772678 0.059 Uiso 1 1 calc R U . . .
C00I C 0.7812(3) 0.4534(5) 0.4738(3) 0.0373(9) Uani 1 1 d . . . . .
C00J C 0.6815(3) 1.0524(5) 0.4986(2) 0.0373(9) Uani 1 1 d . . . . .
C00K C 0.6409(3) 0.5588(5) 0.4625(3) 0.0357(8) Uani 1 1 d . . . . .
C00L C 0.5176(3) 0.5565(6) 0.3317(3) 0.0445(10) Uani 1 1 d . . . . .
H00L H 0.458782 0.580210 0.300049 0.053 Uiso 1 1 calc R U . . .
C00M C 0.7274(3) 0.9914(5) 0.4574(2) 0.0366(9) Uani 1 1 d . . . . .
C00N C 0.8313(3) 0.3818(6) 0.4386(3) 0.0424(9) Uani 1 1 d . . . . .
H00N H 0.805827 0.354477 0.382070 0.051 Uiso 1 1 calc R U . . .
C00O C 0.8141(3) 0.9576(5) 0.5010(3) 0.0387(9) Uani 1 1 d . . . . .
C00P C 0.9170(3) 0.3499(6) 0.4844(3) 0.0476(11) Uani 1 1 d . . . . .
H00P H 0.949752 0.299278 0.459564 0.057 Uiso 1 1 calc R U . . .
C00Q C 0.5545(3) 0.5918(6) 0.4134(3) 0.0420(10) Uani 1 1 d . . . . .
H00Q H 0.520679 0.640037 0.437569 0.050 Uiso 1 1 calc R U . . .
C00R C 0.9549(3) 0.3917(6) 0.5662(3) 0.0481(11) Uani 1 1 d . . . . .
H00R H 1.014079 0.372461 0.597479 0.058 Uiso 1 1 calc R U . . .
C00S C 0.5653(3) 0.4862(6) 0.2946(3) 0.0458(10) Uani 1 1 d . . . . .
H00S H 0.539391 0.461845 0.237716 0.055 Uiso 1 1 calc R U . . .
C00T C 0.8549(3) 0.9900(5) 0.5849(3) 0.0394(9) Uani 1 1 d . . . . .
C00U C 0.9069(3) 0.4619(6) 0.6030(3) 0.0437(10) Uani 1 1 d . . . . .
H00U H 0.933608 0.487745 0.659698 0.052 Uiso 1 1 calc R U . . .
N2 N 0.6449(3) 1.1953(6) 0.6531(3) 0.0594(12) Uani 1 1 d . . . . .
N1 N 0.8763(4) 1.1302(9) 0.7623(5) 0.087(2) Uani 1 1 d . . . . .

loop_
_atom_site_aniso_label
_atom_site_aniso_U_11
_atom_site_aniso_U_22
_atom_site_aniso_U_33
_atom_site_aniso_U_23
_atom_site_aniso_U_13
_atom_site_aniso_U_12
Cl01 0.0543(7) 0.0425(6) 0.0343(6) -0.0002(4) 0.0147(5) 0.0043(4)
Cl02 0.0550(7) 0.0490(7) 0.0527(7) -0.0003(5) 0.0277(5) 0.0062(5)
Cl03 0.0531(7) 0.0483(7) 0.0541(7) -0.0003(5) 0.0191(6) 0.0019(5)
Cl04 0.0568(8) 0.0608(8) 0.0583(8) 0.0004(6) 0.0247(6) 0.0044(5)
C10 0.053(3) 0.026(2) 0.034(2) -0.0062(18) 0.022(2) -0.0058(17)
C11 0.062(3) 0.028(2) 0.030(2) -0.0002(16) 0.017(2) -0.0110(19)
C007 0.046(2) 0.0332(19) 0.052(2) 0.0034(18) 0.0288(19) 0.0013(17)
C008 0.044(2) 0.0299(18) 0.037(2) 0.0029(15) 0.0229(18) 0.0000(15)
C009 0.053(3) 0.047(2) 0.040(2) 0.0072(18) 0.021(2) -0.0019(19)
C00A 0.039(2) 0.0313(19) 0.040(2) 0.0046(15) 0.0192(17) -0.0014(15)
C1 0.046(2) 0.0291(18) 0.036(2) 0.0004(15) 0.0177(17) 0.0008(16)
C 0.045(2) 0.0300(19) 0.0320(19) 0.0006(15) 0.0132(17) -0.0046(15)
C00D 0.063(3) 0.045(2) 0.046(2) 0.0011(19) 0.035(2) 0.002(2)
C00E 0.037(2) 0.034(2) 0.045(2) 0.0052(17) 0.0175(18) -0.0015(16)
C00F 0.050(2) 0.035(2) 0.041(2) -0.0010(16) 0.0197(19) 0.0003(17)
C00G 0.041(2) 0.0274(18) 0.038(2) 0.0015(15) 0.0172(17) -0.0013(15)
C00H 0.061(3) 0.048(2) 0.039(2) -0.0017(19) 0.023(2) -0.003(2)
C00I 0.041(2) 0.0277(18) 0.046(2) 0.0018(16) 0.0224(19) -0.0017(15)
C00J 0.044(2) 0.0271(18) 0.037(2) 0.0030(15) 0.0146(17) -0.0003(15)
C00K 0.038(2) 0.0295(18) 0.040(2) -0.0012(15) 0.0184(17) -0.0011(15)
C00L 0.043(2) 0.035(2) 0.050(2) -0.0002(18) 0.0161(19) 0.0032(17)
C00M 0.044(2) 0.0291(19) 0.037(2) 0.0011(16) 0.0172(18) -0.0013(16)
C00N 0.044(2) 0.036(2) 0.052(2) -0.0015(18) 0.026(2) -0.0038(17)
C00O 0.045(2) 0.0312(19) 0.041(2) 0.0013(16) 0.0198(18) 0.0003(16)
C00P 0.043(2) 0.037(2) 0.073(3) -0.002(2) 0.035(2) -0.0017(17)
C00Q 0.040(2) 0.036(2) 0.049(3) 0.0006(17) 0.0183(19) 0.0019(16)
C00R 0.036(2) 0.044(2) 0.063(3) 0.006(2) 0.021(2) 0.0024(18)
C00S 0.049(2) 0.042(2) 0.039(2) -0.0017(18) 0.0118(19) -0.0006(19)
C00T 0.043(2) 0.0321(19) 0.039(2) 0.0026(16) 0.0143(17) -0.0014(16)
C00U 0.035(2) 0.040(2) 0.052(3) 0.0019(19) 0.0144(18) -0.0028(17)
N2 0.048(2) 0.044(2) 0.069(3) 0.021(2) 0.010(2) 0.0008(19)
N1 0.078(4) 0.056(4) 0.154(7) 0.031(4) 0.075(5) 0.013(3)

loop_
_atom_type_symbol
_atom_type_description
_atom_type_scat_dispersion_real
_atom_type_scat_dispersion_imag
_atom_type_scat_source
C C 0.0033 0.0016 'International Tables Vol C Tables 4.2.6.8 and 6.1.1.4'
H H 0.0000 0.0000 'International Tables Vol C Tables 4.2.6.8 and 6.1.1.4'
Cl Cl 0.1484 0.1585 'International Tables Vol C Tables 4.2.6.8 and 6.1.1.4'
N N 0.0061 0.0033 'International Tables Vol C Tables 4.2.6.8 and 6.1.1.4'

loop_
_geom_angle_atom_site_label_1
_geom_angle_atom_site_label_2
_geom_angle_atom_site_label_3
_geom_angle
_geom_angle_site_symmetry_1
_geom_angle_site_symmetry_3
_geom_angle_publ_flag
N1 C10 C 174.2(10) . . ?
N2 C11 C1 175.5(7) . . ?
C008 C007 H007 119.3 . . ?
C00D C007 H007 119.3 . . ?
C00D C007 C008 121.4(4) . . ?
C007 C008 C00A 119.2(4) . . ?
C007 C008 C00K 121.4(4) . . ?
C00A C008 C00K 119.5(4) . . ?
C00A C009 H009 119.5 . . ?
C00H C009 H009 119.5 . . ?
C00H C009 C00A 121.0(4) . . ?
C008 C00A C009 118.4(4) . . ?
C008 C00A C00E 120.9(4) . . ?
C009 C00A C00E 120.8(4) . . ?
C C1 C11 120.9(4) . . ?
C00J C1 C11 119.7(4) . . ?
C00J C1 C 119.4(4) . . ?
C1 C C10 120.0(4) . . ?
C00T C C10 119.7(4) . . ?
C00T C C1 120.3(4) . . ?
C007 C00D H00D 119.9 . . ?
C007 C00D C00H 120.2(4) . . ?
C00H C00D H00D 119.9 . . ?
C00I C00E C00A 119.6(4) . . ?
C00U C00E C00A 122.2(4) . . ?
C00U C00E C00I 118.2(4) . . ?
C00G C00F H00F 119.7 . . ?
C00S C00F H00F 119.7 . . ?
C00S C00F C00G 120.7(4) . . ?
C00F C00G C00I 120.4(4) . . ?
C00F C00G C00K 119.5(4) . . ?
C00K C00G C00I 120.1(4) . . ?
C009 C00H C00D 119.8(4) . . ?
C009 C00H H00H 120.1 . . ?
C00D C00H H00H 120.1 . . ?
C00E C00I C00G 119.5(4) . . ?
C00N C00I C00E 119.0(4) . . ?
C00N C00I C00G 121.5(4) . . ?
C1 C00J Cl03 119.5(3) . . ?
C1 C00J C00M 120.6(4) . . ?
C00M C00J Cl03 119.9(3) . . ?
C00G C00K C008 120.5(4) . . ?
C00Q C00K C008 121.5(4) . . ?
C00Q C00K C00G 118.0(4) . . ?
C00Q C00L H00L 119.8 . . ?
C00Q C00L C00S 120.5(4) . . ?
C00S C00L H00L 119.8 . . ?
C00J C00M Cl01 120.4(3) . . ?
C00O C00M Cl01 120.2(3) . . ?
C00O C00M C00J 119.4(4) . . ?
C00I C00N H00N 119.3 . . ?
C00P C00N C00I 121.4(4) . . ?
C00P C00N H00N 119.3 . . ?
C00M C00O Cl02 120.6(3) . . ?
C00M C00O C00T 120.1(4) . . ?
C00T C00O Cl02 119.3(3) . . ?
C00N C00P H00P 120.1 . . ?
C00R C00P C00N 119.8(4) . . ?
C00R C00P H00P 120.1 . . ?
C00K C00Q H00Q 119.1 . . ?
C00L C00Q C00K 121.7(4) . . ?
C00L C00Q H00Q 119.1 . . ?
C00P C00R H00R 119.9 . . ?
C00P C00R C00U 120.2(4) . . ?
C00U C00R H00R 119.9 . . ?
C00F C00S C00L 119.6(4) . . ?
C00F C00S H00S 120.2 . . ?
C00L C00S H00S 120.2 . . ?
C C00T Cl04 120.3(3) . . ?
C C00T C00O 120.2(4) . . ?
C00O C00T Cl04 119.6(3) . . ?
C00E C00U H00U 119.3 . . ?
C00R C00U C00E 121.4(4) . . ?
C00R C00U H00U 119.3 . . ?

loop_
_geom_bond_atom_site_label_1
_geom_bond_atom_site_label_2
_geom_bond_distance
_geom_bond_site_symmetry_2
_geom_bond_publ_flag
Cl01 C00M 1.704(4) . ?
Cl02 C00O 1.743(4) . ?
Cl03 C00J 1.750(4) . ?
Cl04 C00T 1.757(4) . ?
C10 C 1.575(6) . ?
C10 N1 0.753(8) . ?
C11 C1 1.544(7) . ?
C11 N2 0.852(6) . ?
C007 H007 0.9500 . ?
C007 C008 1.403(5) . ?
C007 C00D 1.376(6) . ?
C008 C00A 1.412(6) . ?
C008 C00K 1.457(6) . ?
C009 H009 0.9500 . ?
C009 C00A 1.423(6) . ?
C009 C00H 1.381(6) . ?
C00A C00E 1.461(6) . ?
C1 C 1.405(6) . ?
C1 C00J 1.386(6) . ?
C C00T 1.376(6) . ?
C00D H00D 0.9500 . ?
C00D C00H 1.391(7) . ?
C00E C00I 1.420(6) . ?
C00E C00U 1.401(6) . ?
C00F H00F 0.9500 . ?
C00F C00G 1.409(6) . ?
C00F C00S 1.380(6) . ?
C00G C00I 1.473(6) . ?
C00G C00K 1.410(6) . ?
C00H H00H 0.9500 . ?
C00I C00N 1.399(6) . ?
C00J C00M 1.396(6) . ?
C00K C00Q 1.402(6) . ?
C00L H00L 0.9500 . ?
C00L C00Q 1.366(7) . ?
C00L C00S 1.389(7) . ?
C00M C00O 1.393(6) . ?
C00N H00N 0.9500 . ?
C00N C00P 1.382(6) . ?
C00O C00T 1.397(6) . ?
C00P H00P 0.9500 . ?
C00P C00R 1.376(7) . ?
C00Q H00Q 0.9500 . ?
C00R H00R 0.9500 . ?
C00R C00U 1.388(7) . ?
C00S H00S 0.9500 . ?
C00U H00U 0.9500 . ?

loop_
_geom_torsion_atom_site_label_1
_geom_torsion_atom_site_label_2
_geom_torsion_atom_site_label_3
_geom_torsion_atom_site_label_4
_geom_torsion
_geom_torsion_site_symmetry_1
_geom_torsion_site_symmetry_2
_geom_torsion_site_symmetry_3
_geom_torsion_site_symmetry_4
_geom_torsion_publ_flag
Cl01 C00M C00O Cl02 0.1(5) . . . . ?
Cl01 C00M C00O C00T 178.9(3) . . . . ?
Cl02 C00O C00T Cl04 -3.3(5) . . . . ?
Cl02 C00O C00T C 178.0(3) . . . . ?
Cl03 C00J C00M Cl01 2.6(5) . . . . ?
Cl03 C00J C00M C00O -176.6(3) . . . . ?
C10 C C00T Cl04 4.3(5) . . . . ?
C10 C C00T C00O -177.0(4) . . . . ?
C11 C1 C C10 -2.6(6) . . . . ?
C11 C1 C C00T 178.2(4) . . . . ?
C11 C1 C00J Cl03 -1.1(5) . . . . ?
C11 C1 C00J C00M 178.9(3) . . . . ?
C007 C008 C00A C009 -0.9(6) . . . . ?
C007 C008 C00A C00E 179.4(3) . . . . ?
C007 C008 C00K C00G -178.9(4) . . . . ?
C007 C008 C00K C00Q 1.9(6) . . . . ?
C007 C00D C00H C009 -2.3(7) . . . . ?
C008 C007 C00D C00H 0.9(7) . . . . ?
C008 C00A C00E C00I -0.7(6) . . . . ?
C008 C00A C00E C00U -179.4(4) . . . . ?
C008 C00K C00Q C00L 179.4(4) . . . . ?
C009 C00A C00E C00I 179.5(4) . . . . ?
C009 C00A C00E C00U 0.8(6) . . . . ?
C00A C008 C00K C00G 0.9(6) . . . . ?
C00A C008 C00K C00Q -178.3(4) . . . . ?
C00A C009 C00H C00D 2.1(7) . . . . ?
C00A C00E C00I C00G 1.5(6) . . . . ?
C00A C00E C00I C00N -179.1(4) . . . . ?
C00A C00E C00U C00R 179.5(4) . . . . ?
C1 C C00T Cl04 -176.6(3) . . . . ?
C1 C C00T C00O 2.2(6) . . . . ?
C1 C00J C00M Cl01 -177.4(3) . . . . ?
C1 C00J C00M C00O 3.4(6) . . . . ?
C C1 C00J Cl03 177.9(3) . . . . ?
C C1 C00J C00M -2.1(6) . . . . ?
C00D C007 C008 C00A 0.7(6) . . . . ?
C00D C007 C008 C00K -179.4(4) . . . . ?
C00E C00I C00N C00P 0.5(6) . . . . ?
C00F C00G C00I C00E 178.2(3) . . . . ?
C00F C00G C00I C00N -1.2(6) . . . . ?
C00F C00G C00K C008 -179.4(4) . . . . ?
C00F C00G C00K C00Q -0.2(6) . . . . ?
C00G C00F C00S C00L 0.0(7) . . . . ?
C00G C00I C00N C00P 179.9(4) . . . . ?
C00G C00K C00Q C00L 0.2(6) . . . . ?
C00H C009 C00A C008 -0.5(6) . . . . ?
C00H C009 C00A C00E 179.2(4) . . . . ?
C00I C00E C00U C00R 0.7(6) . . . . ?
C00I C00G C00K C008 -0.2(6) . . . . ?
C00I C00G C00K C00Q 179.1(3) . . . . ?
C00I C00N C00P C00R -1.0(7) . . . . ?
C00J C1 C C10 178.5(4) . . . . ?
C00J C1 C C00T -0.7(6) . . . . ?
C00J C00M C00O Cl02 179.2(3) . . . . ?
C00J C00M C00O C00T -1.9(6) . . . . ?
C00K C008 C00A C009 179.3(3) . . . . ?
C00K C008 C00A C00E -0.5(6) . . . . ?
C00K C00G C00I C00E -1.0(6) . . . . ?
C00K C00G C00I C00N 179.6(4) . . . . ?
C00M C00O C00T Cl04 177.9(3) . . . . ?
C00M C00O C00T C -0.9(6) . . . . ?
C00N C00P C00R C00U 1.4(7) . . . . ?
C00P C00R C00U C00E -1.3(7) . . . . ?
C00Q C00L C00S C00F 0.0(7) . . . . ?
C00S C00F C00G C00I -179.1(4) . . . . ?
C00S C00F C00G C00K 0.1(6) . . . . ?
C00S C00L C00Q C00K -0.1(7) . . . . ?
C00U C00E C00I C00G -179.8(3) . . . . ?
C00U C00E C00I C00N -0.3(6) . . . . ?
